data_7133844
loop_
_publ_author_name
'Meyer, Fabio'
'Puylaert, Pim'
'Duvinage, Daniel'
'Hupf, Emanuel'
'Beckmann, Jens'

_publ_section_title
;
 Cationic dinuclear complexes
 [M<sub>2</sub>(PCP)<sub>2</sub><i>&#x3bc;</i>-Cl][GaCl<sub>4</sub>] of
 the group 10 elements. metallophilic interactions and catalytic
 dehydrogenation of Me<sub>2</sub>NHBH<sub>3</sub>.
;
_journal_issue 88
_journal_name_full 'Chemical communications (Cambridge, England)'
_journal_page_first 12912
_journal_page_last 12915
_journal_paper_doi 10.1039/d4cc04296d
_journal_volume 60
_journal_year 2024
_chemical_formula_moiety 'C60 H46 Cl3 Ga P4 Pt, C H2 Cl2'
_chemical_formula_sum 'C61 H48 Cl5 Ga P4 Pt'
_chemical_formula_weight 1346.93
_space_group_crystal_system triclinic
_space_group_IT_number 2
_space_group_name_Hall '-P 1'
_space_group_name_H-M_alt 'P -1'
_atom_sites_solution_hydrogens geom
_atom_sites_solution_primary dual
_audit_creation_date 2022-12-17
_audit_creation_method
;
Olex2 1.5
(compiled 2022.04.07 svn.rca3783a0 for OlexSys, GUI svn.r6498)
;
_audit_update_record
;
2024-09-15 deposited with the CCDC.	2024-10-08 downloaded from the CCDC.
;
_cell_angle_alpha 89.922(4)
_cell_angle_beta 83.531(4)
_cell_angle_gamma 69.049(4)
_cell_formula_units_Z 2
_cell_length_a 10.9998(12)
_cell_length_b 12.2209(13)
_cell_length_c 21.688(2)
_cell_measurement_reflns_used 9538
_cell_measurement_temperature 100.00
_cell_measurement_theta_max 36.21
_cell_measurement_theta_min 2.28
_cell_volume 2703.0(5)
_computing_cell_refinement 'SAINT V8.40A (Bruker, 2019)'
_computing_data_collection 'APEX3 V2019.1-01 (Bruker, 2019)'
_computing_data_reduction 'SAINT V8.40A (Bruker, 2019)'
_computing_molecular_graphics 'Olex2 1.5 (Dolomanov et al., 2009)'
_computing_publication_material 'Olex2 1.5 (Dolomanov et al., 2009)'
_computing_structure_refinement 'SHELXL 2016/4 (Sheldrick, 2015)'
_computing_structure_solution 'XT  (Sheldrick, 2015)'
_diffrn_ambient_temperature 100.00
_diffrn_detector 'Bruker APEX2 area detector'
_diffrn_detector_area_resol_mean 7.9
_diffrn_detector_type 'CCD area detector'
_diffrn_measured_fraction_theta_full 0.999
_diffrn_measured_fraction_theta_max 0.997
_diffrn_measurement_device 'three-circle diffractometer'
_diffrn_measurement_device_type 'Bruker SMART APEX2 area detector'
_diffrn_measurement_method '\w and \f scans'
_diffrn_radiation_monochromator 'mirror optics'
_diffrn_radiation_probe x-ray
_diffrn_radiation_type MoK\a
_diffrn_radiation_wavelength 0.71073
_diffrn_reflns_av_R_equivalents 0.0422
_diffrn_reflns_av_unetI/netI 0.0241
_diffrn_reflns_Laue_measured_fraction_full 0.999
_diffrn_reflns_Laue_measured_fraction_max 0.997
_diffrn_reflns_limit_h_max 14
_diffrn_reflns_limit_h_min -14
_diffrn_reflns_limit_k_max 16
_diffrn_reflns_limit_k_min -16
_diffrn_reflns_limit_l_max 28
_diffrn_reflns_limit_l_min -28
_diffrn_reflns_number 97235
_diffrn_reflns_point_group_measured_fraction_full 0.999
_diffrn_reflns_point_group_measured_fraction_max 0.997
_diffrn_reflns_theta_full 25.242
_diffrn_reflns_theta_max 28.282
_diffrn_reflns_theta_min 2.148
_diffrn_source 'microfocus sealed X-ray tube'
_diffrn_source_current 1.0
_diffrn_source_power 0.05
_diffrn_source_type 'Incoatec I\ms'
_diffrn_source_voltage 50.0
_diffrn_standards_number 0
_exptl_absorpt_coefficient_mu 3.490
_exptl_absorpt_correction_T_max 0.7456
_exptl_absorpt_correction_T_min 0.5711
_exptl_absorpt_correction_type multi-scan
_exptl_absorpt_process_details
;
SADABS-2016/2 (Bruker,2016/2) was used for absorption correction.
wR2(int) was 0.1052 before and 0.0599 after correction.
The Ratio of minimum to maximum transmission is 0.7660.
The \l/2 correction factor is Not present.
;
_exptl_crystal_colour 'clear yellow'
_exptl_crystal_colour_lustre clear
_exptl_crystal_colour_primary yellow
_exptl_crystal_density_diffrn 1.655
_exptl_crystal_description prism
_exptl_crystal_F_000 1336
_exptl_crystal_size_max 0.233
_exptl_crystal_size_mid 0.205
_exptl_crystal_size_min 0.173
_refine_diff_density_max 1.483
_refine_diff_density_min -0.894
_refine_diff_density_rms 0.099
_refine_ls_extinction_method none
_refine_ls_goodness_of_fit_ref 1.068
_refine_ls_hydrogen_treatment constr
_refine_ls_matrix_type full
_refine_ls_number_parameters 649
_refine_ls_number_reflns 13379
_refine_ls_number_restraints 0
_refine_ls_restrained_S_all 1.068
_refine_ls_R_factor_all 0.0257
_refine_ls_R_factor_gt 0.0239
_refine_ls_shift/su_max 0.004
_refine_ls_shift/su_mean 0.000
_refine_ls_structure_factor_coef Fsqd
_refine_ls_weighting_details 'w=1/[\s^2^(Fo^2^)+(0.0287P)^2^+3.5445P] where P=(Fo^2^+2Fc^2^)/3'
_refine_ls_weighting_scheme calc
_refine_ls_wR_factor_gt 0.0595
_refine_ls_wR_factor_ref 0.0605
_reflns_Friedel_coverage 0.000
_reflns_number_gt 12736
_reflns_number_total 13379
_reflns_threshold_expression 'I > 2\s(I)'
_cod_data_source_file d4cc04296d2.cif
_cod_data_source_block meyerf221117_0m
_cod_depositor_comments 'Adding full bibliography for 7133840--7133844.cif.'
_cod_database_code 7133844
_shelx_shelxl_version_number 2016/4
_shelx_space_group_comment
;
The symmetry employed for this shelxl refinement is uniquely defined
by the following loop, which should always be used as a source of
symmetry information in preference to the above space-group names.
They are only intended as comments.
;
_shelx_estimated_absorpt_t_max 0.584
_shelx_estimated_absorpt_t_min 0.497
_olex2_refinement_description
;
1. Fixed Uiso
 At 1.2 times of:
  All C(H) groups, All C(H,H) groups
2.a Secondary CH2 refined with riding coordinates:
 C2(H2A,H2B)
2.b Aromatic/amide H refined with riding coordinates:
 C12(H12), C14(H14), C62(H62), C31(H31), C13(H13), C25(H25), C45(H45),
 C55(H55), C64(H64), C41(H41), C51(H51), C21(H21), C63(H63), C22(H22),
 C103(H103), C85(H85), C44(H44), C81(H81), C42(H42), C54(H54), C53(H53),
 C35(H35), C82(H82), C71(H71), C32(H32), C23(H23), C102(H102), C101(H101),
 C43(H43), C52(H52), C75(H75), C33(H33), C74(H74), C104(H104), C73(H73),
 C34(H34), C84(H84), C83(H83), C105(H105), C92(H92), C72(H72), C93(H93),
 C24(H24), C95(H95), C94(H94), C91(H91)
;
_olex2_submission_special_instructions 'No special instructions were received'

loop_
_space_group_symop_operation_xyz
'x, y, z'
'-x, -y, -z'

loop_
_atom_site_label
_atom_site_type_symbol
_atom_site_fract_x
_atom_site_fract_y
_atom_site_fract_z
_atom_site_U_iso_or_equiv
_atom_site_adp_type
_atom_site_occupancy
_atom_site_site_symmetry_order
_atom_site_calc_flag
_atom_site_refinement_flags_posn
_atom_site_refinement_flags_adp
_atom_site_refinement_flags_occupancy
_atom_site_disorder_assembly
_atom_site_disorder_group
Pt1 Pt 0.50259(2) 0.68096(2) 0.66354(2) 0.01135(3) Uani 1 1 d . . . . .
Ga1 Ga 0.61526(2) 0.71146(2) 0.78325(2) 0.01192(5) Uani 1 1 d . . . . .
Cl1 Cl 0.42891(5) 0.72302(5) 0.83595(3) 0.01661(11) Uani 1 1 d . . . . .
Cl2 Cl 0.37010(6) 0.88101(5) 0.66217(3) 0.02109(12) Uani 1 1 d . . . . .
P2 P 0.61870(6) 0.48821(5) 0.67064(3) 0.01184(11) Uani 1 1 d . . . . .
Cl3 Cl 0.30546(5) 0.64798(5) 0.68290(3) 0.01708(11) Uani 1 1 d . . . . .
P1 P 0.78261(6) 0.64532(5) 0.86037(3) 0.01337(11) Uani 1 1 d . . . . .
P3 P 0.67191(6) 0.73751(5) 0.63087(3) 0.01266(11) Uani 1 1 d . . . . .
P4 P 0.56718(6) 0.96120(5) 0.86743(3) 0.01438(11) Uani 1 1 d . . . . .
Cl5 Cl 0.98374(10) 1.05597(8) 0.72141(5) 0.0499(2) Uani 1 1 d . . . . .
Cl4 Cl 0.99479(9) 0.95313(10) 0.60051(4) 0.0547(3) Uani 1 1 d . . . . .
C10 C 0.7424(2) 0.5474(2) 0.76197(10) 0.0124(4) Uani 1 1 d . . . . .
C20 C 0.9108(2) 0.7025(2) 0.86943(11) 0.0156(4) Uani 1 1 d . . . . .
C60 C 0.6313(2) 0.8557(2) 0.74615(11) 0.0133(4) Uani 1 1 d . . . . .
C30 C 0.7545(2) 0.5833(2) 0.93437(11) 0.0154(4) Uani 1 1 d . . . . .
C12 C 0.9510(2) 0.4237(2) 0.79580(12) 0.0190(5) Uani 1 1 d . . . . .
H12 H 1.015527 0.410060 0.823480 0.023 Uiso 1 1 calc R U . . .
C14 C 0.8698(2) 0.3616(2) 0.70846(11) 0.0180(5) Uani 1 1 d . . . . .
H14 H 0.881084 0.304753 0.676375 0.022 Uiso 1 1 calc R U . . .
C62 C 0.6650(2) 0.9635(2) 0.65427(11) 0.0181(5) Uani 1 1 d . . . . .
H62 H 0.689780 0.963506 0.610874 0.022 Uiso 1 1 calc R U . . .
C31 C 0.8574(3) 0.4992(2) 0.96014(12) 0.0189(5) Uani 1 1 d . . . . .
H31 H 0.944560 0.477362 0.940181 0.023 Uiso 1 1 calc R U . . .
C11 C 0.8389(2) 0.5253(2) 0.80253(11) 0.0144(4) Uani 1 1 d . . . . .
C15 C 0.7568(2) 0.4625(2) 0.71552(10) 0.0131(4) Uani 1 1 d . . . . .
C50 C 0.5212(2) 0.4127(2) 0.71258(11) 0.0148(4) Uani 1 1 d . . . . .
C40 C 0.6719(2) 0.4076(2) 0.59607(11) 0.0141(4) Uani 1 1 d . . . . .
C65 C 0.6064(2) 0.9588(2) 0.78262(11) 0.0149(4) Uani 1 1 d . . . . .
C80 C 0.6626(3) 0.7870(2) 0.55144(11) 0.0176(5) Uani 1 1 d . . . . .
C13 C 0.9664(3) 0.3433(2) 0.74795(12) 0.0207(5) Uani 1 1 d . . . . .
H13 H 1.043424 0.274958 0.741945 0.025 Uiso 1 1 calc R U . . .
C25 C 0.8864(2) 0.7865(2) 0.91720(12) 0.0179(5) Uani 1 1 d . . . . .
H25 H 0.809257 0.805337 0.945911 0.021 Uiso 1 1 calc R U . . .
C45 C 0.6408(2) 0.4682(2) 0.54184(11) 0.0172(5) Uani 1 1 d . . . . .
H45 H 0.594425 0.550584 0.544495 0.021 Uiso 1 1 calc R U . . .
C55 C 0.4447(2) 0.3681(2) 0.68016(12) 0.0187(5) Uani 1 1 d . . . . .
H55 H 0.452413 0.368633 0.636096 0.022 Uiso 1 1 calc R U . . .
C61 C 0.6601(2) 0.8610(2) 0.68117(11) 0.0143(4) Uani 1 1 d . . . . .
C64 C 0.6023(3) 1.0629(2) 0.75377(12) 0.0197(5) Uani 1 1 d . . . . .
H64 H 0.577411 1.133596 0.778265 0.024 Uiso 1 1 calc R U . . .
C41 C 0.7367(3) 0.2860(2) 0.59145(12) 0.0200(5) Uani 1 1 d . . . . .
H41 H 0.756079 0.243225 0.627962 0.024 Uiso 1 1 calc R U . . .
C51 C 0.5093(3) 0.4111(2) 0.77741(11) 0.0189(5) Uani 1 1 d . . . . .
H51 H 0.561298 0.440219 0.799951 0.023 Uiso 1 1 calc R U . . .
C21 C 1.0243(3) 0.6746(3) 0.82757(12) 0.0232(5) Uani 1 1 d . . . . .
H21 H 1.041833 0.617083 0.795066 0.028 Uiso 1 1 calc R U . . .
C63 C 0.6341(3) 1.0640(2) 0.69030(12) 0.0218(5) Uani 1 1 d . . . . .
H63 H 0.634495 1.134326 0.671692 0.026 Uiso 1 1 calc R U . . .
C22 C 1.1120(3) 0.7316(3) 0.83364(13) 0.0278(6) Uani 1 1 d . . . . .
H22 H 1.189381 0.713094 0.805147 0.033 Uiso 1 1 calc R U . . .
C103 C 0.1286(3) 1.2034(2) 0.89495(13) 0.0223(5) Uani 1 1 d . . . . .
H103 H 0.037402 1.248302 0.902311 0.027 Uiso 1 1 calc R U . . .
C85 C 0.5523(3) 0.8013(2) 0.52156(12) 0.0225(5) Uani 1 1 d . . . . .
H85 H 0.480945 0.783922 0.542286 0.027 Uiso 1 1 calc R U . . .
C44 C 0.6770(3) 0.4094(2) 0.48427(12) 0.0222(5) Uani 1 1 d . . . . .
H44 H 0.656652 0.451711 0.447714 0.027 Uiso 1 1 calc R U . . .
C81 C 0.7677(3) 0.8122(2) 0.51984(12) 0.0236(5) Uani 1 1 d . . . . .
H81 H 0.844390 0.800794 0.539182 0.028 Uiso 1 1 calc R U . . .
C42 C 0.7729(3) 0.2274(2) 0.53356(13) 0.0254(6) Uani 1 1 d . . . . .
H42 H 0.818455 0.144900 0.530598 0.030 Uiso 1 1 calc R U . . .
C100 C 0.3965(2) 1.0664(2) 0.87606(11) 0.0163(5) Uani 1 1 d . . . . .
C54 C 0.3577(3) 0.3231(2) 0.71218(13) 0.0232(5) Uani 1 1 d . . . . .
H54 H 0.306859 0.291945 0.689958 0.028 Uiso 1 1 calc R U . . .
C53 C 0.3448(3) 0.3234(2) 0.77651(13) 0.0237(5) Uani 1 1 d . . . . .
H53 H 0.283837 0.294088 0.798406 0.028 Uiso 1 1 calc R U . . .
C35 C 0.6272(3) 0.6170(2) 0.96449(12) 0.0200(5) Uani 1 1 d . . . . .
H35 H 0.557137 0.674780 0.947495 0.024 Uiso 1 1 calc R U . . .
C70 C 0.8407(2) 0.6351(2) 0.62548(11) 0.0154(4) Uani 1 1 d . . . . .
C2 C 1.0214(3) 0.9239(3) 0.67832(16) 0.0339(7) Uani 1 1 d . . . . .
H2A H 0.965706 0.880978 0.696368 0.041 Uiso 1 1 calc R U . . .
H2B H 1.114257 0.873990 0.680211 0.041 Uiso 1 1 calc R U . . .
C82 C 0.7591(3) 0.8541(3) 0.46010(13) 0.0320(7) Uani 1 1 d . . . . .
H82 H 0.829370 0.872537 0.439040 0.038 Uiso 1 1 calc R U . . .
C71 C 0.9271(2) 0.6404(2) 0.66669(12) 0.0187(5) Uani 1 1 d . . . . .
H71 H 0.899595 0.700302 0.698589 0.022 Uiso 1 1 calc R U . . .
C32 C 0.8324(3) 0.4478(2) 1.01466(12) 0.0235(5) Uani 1 1 d . . . . .
H32 H 0.902317 0.390557 1.031982 0.028 Uiso 1 1 calc R U . . .
C23 C 1.0861(3) 0.8156(3) 0.88146(13) 0.0244(6) Uani 1 1 d . . . . .
H23 H 1.146037 0.854427 0.885379 0.029 Uiso 1 1 calc R U . . .
C102 C 0.2165(3) 1.2345(2) 0.92495(12) 0.0212(5) Uani 1 1 d . . . . .
H102 H 0.185998 1.302740 0.951721 0.025 Uiso 1 1 calc R U . . .
C101 C 0.3500(2) 1.1660(2) 0.91611(11) 0.0183(5) Uani 1 1 d . . . . .
H101 H 0.409674 1.187284 0.937446 0.022 Uiso 1 1 calc R U . . .
C43 C 0.7427(3) 0.2892(3) 0.47985(13) 0.0269(6) Uani 1 1 d . . . . .
H43 H 0.767159 0.248963 0.440352 0.032 Uiso 1 1 calc R U . . .
C52 C 0.4208(3) 0.3664(2) 0.80872(12) 0.0235(5) Uani 1 1 d . . . . .
H52 H 0.412477 0.365501 0.852776 0.028 Uiso 1 1 calc R U . . .
C75 C 0.8836(2) 0.5467(2) 0.57864(11) 0.0184(5) Uani 1 1 d . . . . .
H75 H 0.825958 0.543705 0.549741 0.022 Uiso 1 1 calc R U . . .
C33 C 0.7045(3) 0.4801(2) 1.04414(13) 0.0256(6) Uani 1 1 d . . . . .
H33 H 0.687190 0.443364 1.080971 0.031 Uiso 1 1 calc R U . . .
C74 C 1.0092(3) 0.4634(2) 0.57388(12) 0.0226(5) Uani 1 1 d . . . . .
H74 H 1.036608 0.402598 0.542469 0.027 Uiso 1 1 calc R U . . .
C104 C 0.1743(3) 1.1059(2) 0.85382(14) 0.0246(6) Uani 1 1 d . . . . .
H104 H 0.114369 1.085374 0.832357 0.030 Uiso 1 1 calc R U . . .
C73 C 1.0945(3) 0.4687(3) 0.61468(13) 0.0261(6) Uani 1 1 d . . . . .
H73 H 1.180895 0.411979 0.611233 0.031 Uiso 1 1 calc R U . . .
C34 C 0.6030(3) 0.5655(3) 1.01990(12) 0.0244(6) Uani 1 1 d . . . . .
H34 H 0.516498 0.589275 1.040925 0.029 Uiso 1 1 calc R U . . .
C84 C 0.5470(3) 0.8409(3) 0.46139(13) 0.0299(6) Uani 1 1 d . . . . .
H84 H 0.472604 0.848728 0.440869 0.036 Uiso 1 1 calc R U . . .
C90 C 0.6550(2) 1.0477(2) 0.89892(11) 0.0169(5) Uani 1 1 d . . . . .
C83 C 0.6485(4) 0.8688(3) 0.43129(13) 0.0345(7) Uani 1 1 d . . . . .
H83 H 0.642617 0.898209 0.390727 0.041 Uiso 1 1 calc R U . . .
C105 C 0.3070(3) 1.0388(2) 0.84411(13) 0.0219(5) Uani 1 1 d . . . . .
H105 H 0.337517 0.973357 0.815401 0.026 Uiso 1 1 calc R U . . .
C92 C 0.8019(3) 1.1554(3) 0.89518(16) 0.0349(7) Uani 1 1 d . . . . .
H92 H 0.858824 1.186728 0.871400 0.042 Uiso 1 1 calc R U . . .
C72 C 1.0539(3) 0.5574(3) 0.66094(13) 0.0241(5) Uani 1 1 d . . . . .
H72 H 1.113074 0.561353 0.688803 0.029 Uiso 1 1 calc R U . . .
C93 C 0.7805(3) 1.1730(3) 0.95912(15) 0.0325(7) Uani 1 1 d . . . . .
H93 H 0.820381 1.218310 0.979084 0.039 Uiso 1 1 calc R U . . .
C24 C 0.9745(3) 0.8429(2) 0.92305(13) 0.0222(5) Uani 1 1 d . . . . .
H24 H 0.957608 0.900112 0.955682 0.027 Uiso 1 1 calc R U . . .
C95 C 0.6394(3) 1.0613(3) 0.96374(12) 0.0227(5) Uani 1 1 d . . . . .
H95 H 0.585914 1.026937 0.987788 0.027 Uiso 1 1 calc R U . . .
C94 C 0.7008(3) 1.1243(3) 0.99375(14) 0.0279(6) Uani 1 1 d . . . . .
H94 H 0.687850 1.133730 1.037759 0.034 Uiso 1 1 calc R U . . .
C91 C 0.7408(3) 1.0923(3) 0.86547(14) 0.0282(6) Uani 1 1 d . . . . .
H91 H 0.758011 1.079545 0.821643 0.034 Uiso 1 1 calc R U . . .

loop_
_atom_site_aniso_label
_atom_site_aniso_U_11
_atom_site_aniso_U_22
_atom_site_aniso_U_33
_atom_site_aniso_U_23
_atom_site_aniso_U_13
_atom_site_aniso_U_12
Pt1 0.01039(4) 0.01194(5) 0.01171(4) 0.00081(3) -0.00303(3) -0.00352(3)
Ga1 0.01061(11) 0.01202(12) 0.01264(11) 0.00051(9) -0.00139(9) -0.00349(9)
Cl1 0.0115(2) 0.0216(3) 0.0172(3) 0.0002(2) -0.0009(2) -0.0068(2)
Cl2 0.0158(3) 0.0138(3) 0.0322(3) 0.0032(2) -0.0062(2) -0.0026(2)
P2 0.0126(3) 0.0126(3) 0.0106(2) 0.0004(2) -0.0022(2) -0.0046(2)
Cl3 0.0121(2) 0.0181(3) 0.0215(3) 0.0009(2) -0.0026(2) -0.0059(2)
P1 0.0110(3) 0.0165(3) 0.0125(3) 0.0000(2) -0.0037(2) -0.0042(2)
P3 0.0136(3) 0.0138(3) 0.0112(3) 0.0011(2) -0.0020(2) -0.0056(2)
P4 0.0133(3) 0.0149(3) 0.0147(3) -0.0020(2) -0.0025(2) -0.0045(2)
Cl5 0.0491(5) 0.0442(5) 0.0544(5) -0.0171(4) -0.0037(4) -0.0151(4)
Cl4 0.0300(4) 0.0801(7) 0.0407(5) -0.0104(5) -0.0042(4) -0.0037(4)
C10 0.0120(10) 0.0127(10) 0.0123(10) 0.0015(8) -0.0015(8) -0.0042(8)
C20 0.0128(11) 0.0192(11) 0.0161(11) 0.0034(9) -0.0060(9) -0.0059(9)
C60 0.0091(10) 0.0137(10) 0.0165(11) 0.0015(8) -0.0028(8) -0.0029(8)
C30 0.0171(11) 0.0179(11) 0.0126(10) -0.0006(9) -0.0035(9) -0.0074(9)
C12 0.0152(11) 0.0212(12) 0.0190(11) 0.0022(9) -0.0076(9) -0.0031(10)
C14 0.0174(12) 0.0180(12) 0.0165(11) -0.0015(9) -0.0030(9) -0.0036(9)
C62 0.0186(12) 0.0207(12) 0.0150(11) 0.0040(9) -0.0019(9) -0.0071(10)
C31 0.0192(12) 0.0173(11) 0.0179(11) -0.0001(9) -0.0037(9) -0.0033(10)
C11 0.0141(11) 0.0164(11) 0.0124(10) 0.0011(8) -0.0022(8) -0.0051(9)
C15 0.0133(10) 0.0145(11) 0.0114(10) 0.0016(8) -0.0029(8) -0.0045(9)
C50 0.0145(11) 0.0118(10) 0.0175(11) 0.0005(8) -0.0014(9) -0.0040(9)
C40 0.0150(11) 0.0159(11) 0.0124(10) -0.0011(8) -0.0023(8) -0.0066(9)
C65 0.0127(10) 0.0167(11) 0.0145(10) -0.0013(9) -0.0021(8) -0.0043(9)
C80 0.0248(13) 0.0147(11) 0.0129(10) 0.0016(9) -0.0023(9) -0.0066(10)
C13 0.0169(12) 0.0208(12) 0.0203(12) -0.0006(10) -0.0042(9) -0.0011(10)
C25 0.0142(11) 0.0187(12) 0.0196(12) 0.0008(9) -0.0044(9) -0.0039(9)
C45 0.0160(11) 0.0188(12) 0.0172(11) 0.0009(9) -0.0052(9) -0.0056(9)
C55 0.0187(12) 0.0203(12) 0.0189(11) 0.0038(9) -0.0057(9) -0.0082(10)
C61 0.0138(11) 0.0149(11) 0.0151(11) -0.0010(8) -0.0022(8) -0.0060(9)
C64 0.0232(13) 0.0152(11) 0.0220(12) -0.0016(9) -0.0031(10) -0.0082(10)
C41 0.0221(12) 0.0189(12) 0.0190(12) -0.0004(9) -0.0038(10) -0.0069(10)
C51 0.0257(13) 0.0170(11) 0.0158(11) -0.0007(9) -0.0021(10) -0.0098(10)
C21 0.0192(12) 0.0371(15) 0.0167(12) -0.0040(11) -0.0016(10) -0.0143(11)
C63 0.0272(14) 0.0183(12) 0.0224(12) 0.0048(10) -0.0036(10) -0.0110(11)
C22 0.0195(13) 0.0479(18) 0.0206(13) -0.0012(12) 0.0001(10) -0.0185(13)
C103 0.0138(11) 0.0230(13) 0.0276(13) 0.0040(10) -0.0013(10) -0.0042(10)
C85 0.0285(14) 0.0199(12) 0.0197(12) 0.0031(10) -0.0078(10) -0.0079(11)
C44 0.0214(13) 0.0318(14) 0.0128(11) 0.0000(10) -0.0045(9) -0.0081(11)
C81 0.0307(14) 0.0238(13) 0.0164(12) -0.0009(10) 0.0026(10) -0.0118(11)
C42 0.0284(14) 0.0209(13) 0.0218(13) -0.0071(10) -0.0033(11) -0.0024(11)
C100 0.0145(11) 0.0185(11) 0.0159(11) 0.0018(9) -0.0028(9) -0.0057(9)
C54 0.0202(13) 0.0239(13) 0.0290(14) 0.0061(11) -0.0070(11) -0.0109(11)
C53 0.0181(12) 0.0229(13) 0.0298(14) 0.0057(11) 0.0013(10) -0.0082(10)
C35 0.0172(12) 0.0273(13) 0.0170(11) -0.0001(10) -0.0055(9) -0.0087(10)
C70 0.0133(11) 0.0175(11) 0.0151(11) 0.0030(9) -0.0003(8) -0.0056(9)
C2 0.0321(16) 0.0233(14) 0.0472(19) 0.0012(13) -0.0110(14) -0.0092(12)
C82 0.0513(19) 0.0269(15) 0.0188(13) 0.0016(11) 0.0064(13) -0.0182(14)
C71 0.0160(11) 0.0253(13) 0.0175(11) 0.0015(9) -0.0026(9) -0.0105(10)
C32 0.0308(14) 0.0185(12) 0.0212(12) 0.0046(10) -0.0086(11) -0.0073(11)
C23 0.0206(13) 0.0313(14) 0.0280(14) 0.0072(11) -0.0096(11) -0.0156(11)
C102 0.0215(13) 0.0206(12) 0.0175(12) -0.0017(9) 0.0013(10) -0.0039(10)
C101 0.0178(12) 0.0211(12) 0.0164(11) -0.0002(9) -0.0019(9) -0.0075(10)
C43 0.0245(14) 0.0339(15) 0.0174(12) -0.0084(11) -0.0022(10) -0.0047(12)
C52 0.0294(14) 0.0221(13) 0.0173(12) 0.0004(10) 0.0044(10) -0.0094(11)
C75 0.0163(11) 0.0206(12) 0.0173(11) 0.0002(9) -0.0002(9) -0.0062(10)
C33 0.0378(16) 0.0259(14) 0.0187(12) 0.0033(10) -0.0035(11) -0.0182(12)
C74 0.0194(12) 0.0230(13) 0.0210(12) -0.0002(10) 0.0028(10) -0.0036(10)
C104 0.0187(13) 0.0223(13) 0.0354(15) 0.0005(11) -0.0102(11) -0.0083(10)
C73 0.0135(12) 0.0349(15) 0.0244(13) 0.0067(11) 0.0011(10) -0.0032(11)
C34 0.0243(13) 0.0356(15) 0.0176(12) -0.0030(11) -0.0004(10) -0.0166(12)
C84 0.0475(18) 0.0242(14) 0.0195(13) 0.0056(11) -0.0156(12) -0.0115(13)
C90 0.0141(11) 0.0182(11) 0.0178(11) -0.0025(9) -0.0045(9) -0.0043(9)
C83 0.063(2) 0.0235(14) 0.0158(12) 0.0047(11) -0.0073(13) -0.0128(14)
C105 0.0205(13) 0.0181(12) 0.0271(13) -0.0043(10) -0.0070(10) -0.0057(10)
C92 0.0344(17) 0.0465(19) 0.0373(17) 0.0035(14) -0.0098(13) -0.0291(15)
C72 0.0148(12) 0.0376(15) 0.0217(13) 0.0044(11) -0.0023(10) -0.0116(11)
C93 0.0313(16) 0.0332(16) 0.0401(17) -0.0046(13) -0.0147(13) -0.0170(13)
C24 0.0216(13) 0.0200(12) 0.0257(13) -0.0023(10) -0.0076(10) -0.0070(10)
C95 0.0173(12) 0.0320(14) 0.0204(12) -0.0017(10) -0.0041(10) -0.0103(11)
C94 0.0229(13) 0.0356(16) 0.0235(13) -0.0069(11) -0.0070(11) -0.0070(12)
C91 0.0254(14) 0.0412(17) 0.0248(14) -0.0012(12) -0.0046(11) -0.0199(13)

loop_
_atom_type_symbol
_atom_type_description
_atom_type_scat_dispersion_real
_atom_type_scat_dispersion_imag
_atom_type_scat_source
C C 0.0033 0.0016 'International Tables Vol C Tables 4.2.6.8 and 6.1.1.4'
H H 0.0000 0.0000 'International Tables Vol C Tables 4.2.6.8 and 6.1.1.4'
Cl Cl 0.1484 0.1585 'International Tables Vol C Tables 4.2.6.8 and 6.1.1.4'
Ga Ga 0.2307 1.6083 'International Tables Vol C Tables 4.2.6.8 and 6.1.1.4'
P P 0.1023 0.0942 'International Tables Vol C Tables 4.2.6.8 and 6.1.1.4'
Pt Pt -1.7033 8.3905 'International Tables Vol C Tables 4.2.6.8 and 6.1.1.4'

loop_
_exptl_crystal_face_index_h
_exptl_crystal_face_index_k
_exptl_crystal_face_index_l
_exptl_crystal_face_perp_dist
-5.00 0.00 -2.00 0.0330
-5.00 1.00 2.00 0.0320
-4.00 2.00 3.00 0.0500
-3.00 -5.00 1.00 0.0400
-3.00 -1.00 5.00 0.0520
-2.00 -2.00 5.00 0.0810
-1.00 -2.00 -5.00 0.0510
-1.00 -1.00 -5.00 0.0450
-1.00 0.00 1.00 0.0380
-1.00 0.00 -2.00 0.0270
1.00 2.00 -1.00 0.0930
1.00 2.00 -2.00 0.0930
1.00 2.00 4.00 0.1140
1.00 1.00 -5.00 0.0880
1.00 1.00 2.00 0.1150
1.00 0.00 -5.00 0.0790
2.00 4.00 3.00 0.1140
2.00 4.00 1.00 0.1070
2.00 3.00 -3.00 0.0920
2.00 3.00 3.00 0.1150
2.00 3.00 1.00 0.1130
2.00 1.00 2.00 0.1080
2.00 1.00 4.00 0.1230
2.00 -1.00 5.00 0.1340
3.00 5.00 -1.00 0.1010
3.00 2.00 -5.00 0.0970
3.00 1.00 -2.00 0.0960
3.00 -1.00 1.00 0.1160
4.00 1.00 -1.00 0.0970
5.00 2.00 -5.00 0.0960
5.00 2.00 0.00 0.1070
5.00 2.00 5.00 0.1100
5.00 1.00 -2.00 0.0920
5.00 1.00 5.00 0.1170
5.00 0.00 -3.00 0.0960

loop_
_geom_angle_atom_site_label_1
_geom_angle_atom_site_label_2
_geom_angle_atom_site_label_3
_geom_angle
_geom_angle_site_symmetry_1
_geom_angle_site_symmetry_3
_geom_angle_publ_flag
Cl2 Pt1 Ga1 93.986(17) . . ?
P2 Pt1 Ga1 84.894(16) . . ?
P2 Pt1 Cl2 175.76(2) . . ?
P2 Pt1 Cl3 90.99(2) . . ?
Cl3 Pt1 Ga1 112.842(16) . . ?
Cl3 Pt1 Cl2 85.67(2) . . ?
P3 Pt1 Ga1 75.555(17) . . ?
P3 Pt1 Cl2 85.98(2) . . ?
P3 Pt1 P2 97.67(2) . . ?
P3 Pt1 Cl3 168.56(2) . . ?
Cl1 Ga1 Pt1 88.559(18) . . ?
Cl1 Ga1 P1 104.99(2) . . ?
P1 Ga1 Pt1 153.107(17) . . ?
C10 Ga1 Pt1 84.65(7) . . ?
C10 Ga1 Cl1 114.91(7) . . ?
C10 Ga1 P1 68.63(7) . . ?
C60 Ga1 Pt1 85.66(7) . . ?
C60 Ga1 Cl1 118.83(7) . . ?
C60 Ga1 P1 106.81(7) . . ?
C60 Ga1 C10 124.97(9) . . ?
C15 P2 Pt1 112.37(8) . . ?
C50 P2 Pt1 111.93(8) . . ?
C50 P2 C15 103.87(11) . . ?
C40 P2 Pt1 113.82(8) . . ?
C40 P2 C15 110.96(11) . . ?
C40 P2 C50 103.07(11) . . ?
C20 P1 Ga1 126.18(8) . . ?
C20 P1 C30 105.16(11) . . ?
C20 P1 C11 110.87(11) . . ?
C30 P1 Ga1 124.10(8) . . ?
C11 P1 Ga1 76.68(8) . . ?
C11 P1 C30 106.67(11) . . ?
C80 P3 Pt1 110.94(9) . . ?
C61 P3 Pt1 107.61(8) . . ?
C61 P3 C80 107.95(11) . . ?
C70 P3 Pt1 121.29(8) . . ?
C70 P3 C80 101.34(11) . . ?
C70 P3 C61 106.99(11) . . ?
C65 P4 C100 99.82(11) . . ?
C65 P4 C90 105.17(11) . . ?
C90 P4 C100 102.14(11) . . ?
C11 C10 Ga1 106.55(16) . . ?
C15 C10 Ga1 134.36(17) . . ?
C15 C10 C11 118.9(2) . . ?
C25 C20 P1 117.16(18) . . ?
C21 C20 P1 122.77(19) . . ?
C21 C20 C25 119.8(2) . . ?
C65 C60 Ga1 121.81(17) . . ?
C65 C60 C61 117.2(2) . . ?
C61 C60 Ga1 120.90(17) . . ?
C31 C30 P1 121.17(19) . . ?
C35 C30 P1 119.03(19) . . ?
C35 C30 C31 119.7(2) . . ?
C11 C12 H12 120.7 . . ?
C13 C12 H12 120.7 . . ?
C13 C12 C11 118.6(2) . . ?
C15 C14 H14 119.6 . . ?
C13 C14 H14 119.6 . . ?
C13 C14 C15 120.8(2) . . ?
C61 C62 H62 119.9 . . ?
C63 C62 H62 119.9 . . ?
C63 C62 C61 120.2(2) . . ?
C30 C31 H31 119.9 . . ?
C32 C31 C30 120.2(2) . . ?
C32 C31 H31 119.9 . . ?
C10 C11 P1 107.24(17) . . ?
C12 C11 P1 131.10(19) . . ?
C12 C11 C10 121.6(2) . . ?
C10 C15 P2 116.68(17) . . ?
C14 C15 P2 123.95(18) . . ?
C14 C15 C10 119.3(2) . . ?
C55 C50 P2 119.39(18) . . ?
C51 C50 P2 120.83(18) . . ?
C51 C50 C55 119.3(2) . . ?
C45 C40 P2 118.98(18) . . ?
C41 C40 P2 122.03(18) . . ?
C41 C40 C45 118.9(2) . . ?
C60 C65 P4 120.57(18) . . ?
C64 C65 P4 119.32(18) . . ?
C64 C65 C60 120.0(2) . . ?
C85 C80 P3 121.2(2) . . ?
C85 C80 C81 119.2(2) . . ?
C81 C80 P3 119.6(2) . . ?
C12 C13 C14 120.7(2) . . ?
C12 C13 H13 119.7 . . ?
C14 C13 H13 119.7 . . ?
C20 C25 H25 119.8 . . ?
C24 C25 C20 120.3(2) . . ?
C24 C25 H25 119.8 . . ?
C40 C45 H45 119.7 . . ?
C44 C45 C40 120.6(2) . . ?
C44 C45 H45 119.7 . . ?
C50 C55 H55 119.9 . . ?
C54 C55 C50 120.2(2) . . ?
C54 C55 H55 119.9 . . ?
C60 C61 P3 119.11(17) . . ?
C62 C61 P3 119.00(18) . . ?
C62 C61 C60 121.5(2) . . ?
C65 C64 H64 119.5 . . ?
C63 C64 C65 121.0(2) . . ?
C63 C64 H64 119.5 . . ?
C40 C41 H41 119.9 . . ?
C42 C41 C40 120.2(2) . . ?
C42 C41 H41 119.9 . . ?
C50 C51 H51 120.2 . . ?
C52 C51 C50 119.6(2) . . ?
C52 C51 H51 120.2 . . ?
C20 C21 H21 120.2 . . ?
C22 C21 C20 119.6(2) . . ?
C22 C21 H21 120.2 . . ?
C62 C63 C64 119.9(2) . . ?
C62 C63 H63 120.1 . . ?
C64 C63 H63 120.1 . . ?
C21 C22 H22 120.0 . . ?
C21 C22 C23 120.0(3) . . ?
C23 C22 H22 120.0 . . ?
C102 C103 H103 120.2 . . ?
C102 C103 C104 119.6(2) . . ?
C104 C103 H103 120.2 . . ?
C80 C85 H85 120.0 . . ?
C84 C85 C80 119.9(3) . . ?
C84 C85 H85 120.0 . . ?
C45 C44 H44 119.9 . . ?
C43 C44 C45 120.2(2) . . ?
C43 C44 H44 119.9 . . ?
C80 C81 H81 120.1 . . ?
C82 C81 C80 119.8(3) . . ?
C82 C81 H81 120.1 . . ?
C41 C42 H42 119.9 . . ?
C41 C42 C43 120.2(3) . . ?
C43 C42 H42 119.9 . . ?
C101 C100 P4 123.94(19) . . ?
C105 C100 P4 117.29(19) . . ?
C105 C100 C101 118.6(2) . . ?
C55 C54 H54 119.9 . . ?
C53 C54 C55 120.1(3) . . ?
C53 C54 H54 119.9 . . ?
C54 C53 H53 120.1 . . ?
C52 C53 C54 119.9(2) . . ?
C52 C53 H53 120.1 . . ?
C30 C35 H35 120.1 . . ?
C30 C35 C34 119.7(2) . . ?
C34 C35 H35 120.1 . . ?
C71 C70 P3 122.67(19) . . ?
C71 C70 C75 119.1(2) . . ?
C75 C70 P3 118.18(19) . . ?
Cl5 C2 Cl4 109.99(17) . . ?
Cl5 C2 H2A 109.7 . . ?
Cl5 C2 H2B 109.7 . . ?
Cl4 C2 H2A 109.7 . . ?
Cl4 C2 H2B 109.7 . . ?
H2A C2 H2B 108.2 . . ?
C81 C82 H82 119.9 . . ?
C83 C82 C81 120.3(3) . . ?
C83 C82 H82 119.9 . . ?
C70 C71 H71 120.1 . . ?
C72 C71 C70 119.7(2) . . ?
C72 C71 H71 120.1 . . ?
C31 C32 H32 120.0 . . ?
C31 C32 C33 120.0(2) . . ?
C33 C32 H32 120.0 . . ?
C22 C23 H23 119.8 . . ?
C24 C23 C22 120.5(2) . . ?
C24 C23 H23 119.8 . . ?
C103 C102 H102 119.8 . . ?
C103 C102 C101 120.3(2) . . ?
C101 C102 H102 119.8 . . ?
C100 C101 H101 119.8 . . ?
C102 C101 C100 120.4(2) . . ?
C102 C101 H101 119.8 . . ?
C44 C43 C42 119.8(2) . . ?
C44 C43 H43 120.1 . . ?
C42 C43 H43 120.1 . . ?
C51 C52 H52 119.6 . . ?
C53 C52 C51 120.8(2) . . ?
C53 C52 H52 119.6 . . ?
C70 C75 H75 119.6 . . ?
C74 C75 C70 120.7(2) . . ?
C74 C75 H75 119.6 . . ?
C32 C33 H33 119.9 . . ?
C34 C33 C32 120.2(2) . . ?
C34 C33 H33 119.9 . . ?
C75 C74 H74 120.0 . . ?
C73 C74 C75 120.0(3) . . ?
C73 C74 H74 120.0 . . ?
C103 C104 H104 119.9 . . ?
C105 C104 C103 120.2(2) . . ?
C105 C104 H104 119.9 . . ?
C74 C73 H73 120.1 . . ?
C74 C73 C72 119.9(3) . . ?
C72 C73 H73 120.1 . . ?
C35 C34 H34 119.9 . . ?
C33 C34 C35 120.2(3) . . ?
C33 C34 H34 119.9 . . ?
C85 C84 H84 119.7 . . ?
C83 C84 C85 120.6(3) . . ?
C83 C84 H84 119.7 . . ?
C95 C90 P4 115.35(19) . . ?
C91 C90 P4 126.8(2) . . ?
C91 C90 C95 117.7(2) . . ?
C82 C83 H83 120.0 . . ?
C84 C83 C82 120.0(3) . . ?
C84 C83 H83 120.0 . . ?
C100 C105 H105 119.6 . . ?
C104 C105 C100 120.8(2) . . ?
C104 C105 H105 119.6 . . ?
C93 C92 H92 119.7 . . ?
C93 C92 C91 120.6(3) . . ?
C91 C92 H92 119.7 . . ?
C71 C72 H72 119.8 . . ?
C73 C72 C71 120.5(2) . . ?
C73 C72 H72 119.8 . . ?
C92 C93 H93 120.2 . . ?
C94 C93 C92 119.6(3) . . ?
C94 C93 H93 120.2 . . ?
C25 C24 H24 120.1 . . ?
C23 C24 C25 119.8(2) . . ?
C23 C24 H24 120.1 . . ?
C90 C95 H95 119.3 . . ?
C94 C95 C90 121.4(3) . . ?
C94 C95 H95 119.3 . . ?
C93 C94 C95 119.7(3) . . ?
C93 C94 H94 120.2 . . ?
C95 C94 H94 120.2 . . ?
C90 C91 C92 120.9(3) . . ?
C90 C91 H91 119.5 . . ?
C92 C91 H91 119.5 . . ?

loop_
_geom_bond_atom_site_label_1
_geom_bond_atom_site_label_2
_geom_bond_distance
_geom_bond_site_symmetry_2
_geom_bond_publ_flag
Pt1 Ga1 3.0780(4) . ?
Pt1 Cl2 2.3587(6) . ?
Pt1 P2 2.2574(6) . ?
Pt1 Cl3 2.3368(6) . ?
Pt1 P3 2.2516(6) . ?
Ga1 Cl1 2.1895(6) . ?
Ga1 P1 2.5429(7) . ?
Ga1 C10 2.010(2) . ?
Ga1 C60 1.993(2) . ?
P2 C15 1.829(2) . ?
P2 C50 1.820(2) . ?
P2 C40 1.819(2) . ?
P1 C20 1.812(2) . ?
P1 C30 1.816(2) . ?
P1 C11 1.814(2) . ?
P3 C80 1.827(2) . ?
P3 C61 1.822(2) . ?
P3 C70 1.821(2) . ?
P4 C65 1.839(2) . ?
P4 C100 1.846(3) . ?
P4 C90 1.844(3) . ?
Cl5 C2 1.757(3) . ?
Cl4 C2 1.760(4) . ?
C10 C11 1.407(3) . ?
C10 C15 1.402(3) . ?
C20 C25 1.394(3) . ?
C20 C21 1.393(3) . ?
C60 C65 1.412(3) . ?
C60 C61 1.416(3) . ?
C30 C31 1.399(3) . ?
C30 C35 1.392(3) . ?
C12 H12 0.9500 . ?
C12 C11 1.396(3) . ?
C12 C13 1.384(4) . ?
C14 H14 0.9500 . ?
C14 C15 1.397(3) . ?
C14 C13 1.395(3) . ?
C62 H62 0.9500 . ?
C62 C61 1.396(3) . ?
C62 C63 1.371(4) . ?
C31 H31 0.9500 . ?
C31 C32 1.384(4) . ?
C50 C55 1.401(3) . ?
C50 C51 1.398(3) . ?
C40 C45 1.399(3) . ?
C40 C41 1.398(3) . ?
C65 C64 1.406(3) . ?
C80 C85 1.396(4) . ?
C80 C81 1.406(4) . ?
C13 H13 0.9500 . ?
C25 H25 0.9500 . ?
C25 C24 1.392(4) . ?
C45 H45 0.9500 . ?
C45 C44 1.386(3) . ?
C55 H55 0.9500 . ?
C55 C54 1.388(4) . ?
C64 H64 0.9500 . ?
C64 C63 1.383(4) . ?
C41 H41 0.9500 . ?
C41 C42 1.391(4) . ?
C51 H51 0.9500 . ?
C51 C52 1.392(4) . ?
C21 H21 0.9500 . ?
C21 C22 1.393(4) . ?
C63 H63 0.9500 . ?
C22 H22 0.9500 . ?
C22 C23 1.393(4) . ?
C103 H103 0.9500 . ?
C103 C102 1.381(4) . ?
C103 C104 1.393(4) . ?
C85 H85 0.9500 . ?
C85 C84 1.391(4) . ?
C44 H44 0.9500 . ?
C44 C43 1.384(4) . ?
C81 H81 0.9500 . ?
C81 C82 1.393(4) . ?
C42 H42 0.9500 . ?
C42 C43 1.394(4) . ?
C100 C101 1.399(3) . ?
C100 C105 1.397(3) . ?
C54 H54 0.9500 . ?
C54 C53 1.386(4) . ?
C53 H53 0.9500 . ?
C53 C52 1.382(4) . ?
C35 H35 0.9500 . ?
C35 C34 1.399(4) . ?
C70 C71 1.393(3) . ?
C70 C75 1.397(3) . ?
C2 H2A 0.9900 . ?
C2 H2B 0.9900 . ?
C82 H82 0.9500 . ?
C82 C83 1.385(5) . ?
C71 H71 0.9500 . ?
C71 C72 1.392(4) . ?
C32 H32 0.9500 . ?
C32 C33 1.394(4) . ?
C23 H23 0.9500 . ?
C23 C24 1.375(4) . ?
C102 H102 0.9500 . ?
C102 C101 1.398(4) . ?
C101 H101 0.9500 . ?
C43 H43 0.9500 . ?
C52 H52 0.9500 . ?
C75 H75 0.9500 . ?
C75 C74 1.385(4) . ?
C33 H33 0.9500 . ?
C33 C34 1.382(4) . ?
C74 H74 0.9500 . ?
C74 C73 1.378(4) . ?
C104 H104 0.9500 . ?
C104 C105 1.387(4) . ?
C73 H73 0.9500 . ?
C73 C72 1.391(4) . ?
C34 H34 0.9500 . ?
C84 H84 0.9500 . ?
C84 C83 1.377(5) . ?
C90 C95 1.400(3) . ?
C90 C91 1.388(4) . ?
C83 H83 0.9500 . ?
C105 H105 0.9500 . ?
C92 H92 0.9500 . ?
C92 C93 1.384(5) . ?
C92 C91 1.389(4) . ?
C72 H72 0.9500 . ?
C93 H93 0.9500 . ?
C93 C94 1.383(5) . ?
C24 H24 0.9500 . ?
C95 H95 0.9500 . ?
C95 C94 1.394(4) . ?
C94 H94 0.9500 . ?
C91 H91 0.9500 . ?

loop_
_geom_torsion_atom_site_label_1
_geom_torsion_atom_site_label_2
_geom_torsion_atom_site_label_3
_geom_torsion_atom_site_label_4
_geom_torsion
_geom_torsion_site_symmetry_1
_geom_torsion_site_symmetry_2
_geom_torsion_site_symmetry_3
_geom_torsion_site_symmetry_4
_geom_torsion_publ_flag
Pt1 P2 C15 C10 29.1(2) . . . . ?
Pt1 P2 C15 C14 -154.78(18) . . . . ?
Pt1 P2 C50 C55 87.0(2) . . . . ?
Pt1 P2 C50 C51 -85.2(2) . . . . ?
Pt1 P2 C40 C45 1.2(2) . . . . ?
Pt1 P2 C40 C41 -175.33(18) . . . . ?
Pt1 P3 C80 C85 8.3(2) . . . . ?
Pt1 P3 C80 C81 -172.16(18) . . . . ?
Pt1 P3 C61 C60 44.2(2) . . . . ?
Pt1 P3 C61 C62 -128.61(18) . . . . ?
Pt1 P3 C70 C71 -107.8(2) . . . . ?
Pt1 P3 C70 C75 71.0(2) . . . . ?
Ga1 P1 C20 C25 98.43(19) . . . . ?
Ga1 P1 C20 C21 -75.2(2) . . . . ?
Ga1 P1 C30 C31 148.03(17) . . . . ?
Ga1 P1 C30 C35 -29.4(2) . . . . ?
Ga1 P1 C11 C10 -7.44(14) . . . . ?
Ga1 P1 C11 C12 175.0(3) . . . . ?
Ga1 C10 C11 P1 9.58(18) . . . . ?
Ga1 C10 C11 C12 -172.6(2) . . . . ?
Ga1 C10 C15 P2 -13.3(3) . . . . ?
Ga1 C10 C15 C14 170.37(19) . . . . ?
Ga1 C60 C65 P4 3.7(3) . . . . ?
Ga1 C60 C65 C64 -171.85(18) . . . . ?
Ga1 C60 C61 P3 4.0(3) . . . . ?
Ga1 C60 C61 C62 176.66(18) . . . . ?
P2 C50 C55 C54 -172.2(2) . . . . ?
P2 C50 C51 C52 171.5(2) . . . . ?
P2 C40 C45 C44 -178.5(2) . . . . ?
P2 C40 C41 C42 178.5(2) . . . . ?
P1 C20 C25 C24 -173.50(19) . . . . ?
P1 C20 C21 C22 173.0(2) . . . . ?
P1 C30 C31 C32 -176.0(2) . . . . ?
P1 C30 C35 C34 176.7(2) . . . . ?
P3 C80 C85 C84 179.0(2) . . . . ?
P3 C80 C81 C82 -177.7(2) . . . . ?
P3 C70 C71 C72 178.3(2) . . . . ?
P3 C70 C75 C74 -177.3(2) . . . . ?
P4 C65 C64 C63 178.5(2) . . . . ?
P4 C100 C101 C102 -173.1(2) . . . . ?
P4 C100 C105 C104 172.4(2) . . . . ?
P4 C90 C95 C94 179.7(2) . . . . ?
P4 C90 C91 C92 -179.3(2) . . . . ?
C20 P1 C30 C31 -54.7(2) . . . . ?
C20 P1 C30 C35 127.8(2) . . . . ?
C20 P1 C11 C10 -131.42(16) . . . . ?
C20 P1 C11 C12 51.0(3) . . . . ?
C20 C25 C24 C23 0.0(4) . . . . ?
C20 C21 C22 C23 0.2(4) . . . . ?
C60 C65 C64 C63 -5.9(4) . . . . ?
C30 P1 C20 C25 -58.2(2) . . . . ?
C30 P1 C20 C21 128.2(2) . . . . ?
C30 P1 C11 C10 114.60(17) . . . . ?
C30 P1 C11 C12 -63.0(3) . . . . ?
C30 C31 C32 C33 -0.2(4) . . . . ?
C30 C35 C34 C33 -1.0(4) . . . . ?
C31 C30 C35 C34 -0.8(4) . . . . ?
C31 C32 C33 C34 -1.6(4) . . . . ?
C11 P1 C20 C25 -173.10(18) . . . . ?
C11 P1 C20 C21 13.3(3) . . . . ?
C11 P1 C30 C31 63.1(2) . . . . ?
C11 P1 C30 C35 -114.4(2) . . . . ?
C11 C10 C15 P2 172.65(17) . . . . ?
C11 C10 C15 C14 -3.7(3) . . . . ?
C11 C12 C13 C14 -2.0(4) . . . . ?
C15 P2 C50 C55 -151.5(2) . . . . ?
C15 P2 C50 C51 36.3(2) . . . . ?
C15 P2 C40 C45 -126.74(19) . . . . ?
C15 P2 C40 C41 56.8(2) . . . . ?
C15 C10 C11 P1 -174.87(17) . . . . ?
C15 C10 C11 C12 3.0(3) . . . . ?
C15 C14 C13 C12 1.3(4) . . . . ?
C50 P2 C15 C10 -92.07(19) . . . . ?
C50 P2 C15 C14 84.1(2) . . . . ?
C50 P2 C40 C45 122.6(2) . . . . ?
C50 P2 C40 C41 -53.9(2) . . . . ?
C50 C55 C54 C53 0.8(4) . . . . ?
C50 C51 C52 C53 0.2(4) . . . . ?
C40 P2 C15 C10 157.81(17) . . . . ?
C40 P2 C15 C14 -26.1(2) . . . . ?
C40 P2 C50 C55 -35.7(2) . . . . ?
C40 P2 C50 C51 152.1(2) . . . . ?
C40 C45 C44 C43 1.1(4) . . . . ?
C40 C41 C42 C43 -1.2(4) . . . . ?
C65 P4 C100 C101 -127.2(2) . . . . ?
C65 P4 C100 C105 58.0(2) . . . . ?
C65 P4 C90 C95 -179.91(19) . . . . ?
C65 P4 C90 C91 -4.9(3) . . . . ?
C65 C60 C61 P3 -172.05(17) . . . . ?
C65 C60 C61 C62 0.6(3) . . . . ?
C65 C64 C63 C62 2.7(4) . . . . ?
C80 P3 C61 C60 164.02(19) . . . . ?
C80 P3 C61 C62 -8.8(2) . . . . ?
C80 P3 C70 C71 128.9(2) . . . . ?
C80 P3 C70 C75 -52.3(2) . . . . ?
C80 C85 C84 C83 -1.4(4) . . . . ?
C80 C81 C82 C83 -1.2(4) . . . . ?
C13 C12 C11 P1 177.1(2) . . . . ?
C13 C12 C11 C10 -0.2(4) . . . . ?
C13 C14 C15 P2 -174.4(2) . . . . ?
C13 C14 C15 C10 1.6(4) . . . . ?
C25 C20 C21 C22 -0.4(4) . . . . ?
C45 C40 C41 C42 1.9(4) . . . . ?
C45 C44 C43 C42 -0.3(4) . . . . ?
C55 C50 C51 C52 -0.7(4) . . . . ?
C55 C54 C53 C52 -1.4(4) . . . . ?
C61 P3 C80 C85 -109.3(2) . . . . ?
C61 P3 C80 C81 70.2(2) . . . . ?
C61 P3 C70 C71 15.9(2) . . . . ?
C61 P3 C70 C75 -165.27(19) . . . . ?
C61 C60 C65 P4 179.68(17) . . . . ?
C61 C60 C65 C64 4.2(3) . . . . ?
C61 C62 C63 C64 2.2(4) . . . . ?
C41 C40 C45 C44 -1.9(4) . . . . ?
C41 C42 C43 C44 0.3(4) . . . . ?
C51 C50 C55 C54 0.2(4) . . . . ?
C21 C20 C25 C24 0.3(4) . . . . ?
C21 C22 C23 C24 0.2(4) . . . . ?
C63 C62 C61 P3 168.8(2) . . . . ?
C63 C62 C61 C60 -3.8(4) . . . . ?
C22 C23 C24 C25 -0.3(4) . . . . ?
C103 C102 C101 C100 1.0(4) . . . . ?
C103 C104 C105 C100 1.2(4) . . . . ?
C85 C80 C81 C82 1.8(4) . . . . ?
C85 C84 C83 C82 2.1(5) . . . . ?
C81 C80 C85 C84 -0.5(4) . . . . ?
C81 C82 C83 C84 -0.7(5) . . . . ?
C100 P4 C65 C60 -114.4(2) . . . . ?
C100 P4 C65 C64 61.2(2) . . . . ?
C100 P4 C90 C95 76.3(2) . . . . ?
C100 P4 C90 C91 -108.7(3) . . . . ?
C54 C53 C52 C51 0.8(4) . . . . ?
C35 C30 C31 C32 1.4(4) . . . . ?
C70 P3 C80 C85 138.4(2) . . . . ?
C70 P3 C80 C81 -42.1(2) . . . . ?
C70 P3 C61 C60 -87.6(2) . . . . ?
C70 P3 C61 C62 99.6(2) . . . . ?
C70 C71 C72 C73 -0.6(4) . . . . ?
C70 C75 C74 C73 -1.5(4) . . . . ?
C71 C70 C75 C74 1.5(4) . . . . ?
C32 C33 C34 C35 2.2(4) . . . . ?
C102 C103 C104 C105 1.5(4) . . . . ?
C101 C100 C105 C104 -2.7(4) . . . . ?
C75 C70 C71 C72 -0.5(4) . . . . ?
C75 C74 C73 C72 0.5(4) . . . . ?
C74 C73 C72 C71 0.6(4) . . . . ?
C104 C103 C102 C101 -2.5(4) . . . . ?
C90 P4 C65 C60 140.10(19) . . . . ?
C90 P4 C65 C64 -44.4(2) . . . . ?
C90 P4 C100 C101 -19.2(2) . . . . ?
C90 P4 C100 C105 166.0(2) . . . . ?
C90 C95 C94 C93 -1.1(4) . . . . ?
C105 C100 C101 C102 1.6(4) . . . . ?
C92 C93 C94 C95 -2.1(5) . . . . ?
C93 C92 C91 C90 1.4(5) . . . . ?
C95 C90 C91 C92 -4.4(4) . . . . ?
C91 C90 C95 C94 4.3(4) . . . . ?
C91 C92 C93 C94 2.0(5) . . . . ?
